data_1559281
loop_
_publ_author_name
'Kuntze-Fechner, Maximilian'
'Holthausen, Max C C.'
'Marder, Todd B.'
'Braunschweig, Holger'
'Krummenacher, Ivo'
'Radius, Udo'
'Tendera, Lukas'
'Verplancke, Hendrik'
'Diefenbach, Martin'

_publ_section_title
;
 Coligand Role in the NHC Nickel catalyzed C--F Bond Activation:
 Investigations on the Insertion of bis(NHC) Nickel into the C--F Bond of
 Hexafluorobenzene&#x00A0;
;
_journal_name_full 'Chemical Science'
_journal_paper_doi 10.1039/D0SC04237D
_journal_year 2020
_chemical_formula_moiety 'C47 H48 F5 N5 Ni'
_chemical_formula_sum 'C47 H48 F5 N5 Ni'
_chemical_formula_weight 836.61
_space_group_crystal_system orthorhombic
_space_group_IT_number 61
_space_group_name_Hall '-P 2ac 2ab'
_space_group_name_H-M_alt 'P b c a'
_atom_sites_solution_hydrogens geom
_audit_creation_method SHELXL-2014/7
_audit_update_record
;
2020-07-20 deposited with the CCDC.	2020-10-06 downloaded from the CCDC.
;
_cell_angle_alpha 90
_cell_angle_beta 90
_cell_angle_gamma 90
_cell_formula_units_Z 8
_cell_length_a 20.0292(16)
_cell_length_b 18.4196(14)
_cell_length_c 22.4625(16)
_cell_measurement_reflns_used 8254
_cell_measurement_temperature 100(2)
_cell_measurement_theta_max 26.42
_cell_measurement_theta_min 2.21
_cell_volume 8287.1(11)
_computing_cell_refinement 'Bruker SAINT'
_computing_data_collection 'Bruker APEX2'
_computing_data_reduction 'Bruker SAINT'
_computing_molecular_graphics 'Bruker SHELXTL'
_computing_publication_material 'Bruker SHELXTL'
_computing_structure_refinement 'SHELXL-2014/7 (Sheldrick, 2014)'
_computing_structure_solution 'SHELXT 2014/4 (Sheldrick, 2014)'
_diffrn_ambient_temperature 100(2)
_diffrn_measured_fraction_theta_full 1.000
_diffrn_measured_fraction_theta_max 0.996
_diffrn_measurement_device_type 'Bruker APEX-II CCD'
_diffrn_measurement_method '\f and \w scans'
_diffrn_radiation_type MoK\a
_diffrn_radiation_wavelength 0.71073
_diffrn_reflns_av_R_equivalents 0.0849
_diffrn_reflns_av_unetI/netI 0.0639
_diffrn_reflns_Laue_measured_fraction_full 1.000
_diffrn_reflns_Laue_measured_fraction_max 0.996
_diffrn_reflns_limit_h_max 16
_diffrn_reflns_limit_h_min -25
_diffrn_reflns_limit_k_max 20
_diffrn_reflns_limit_k_min -23
_diffrn_reflns_limit_l_max 28
_diffrn_reflns_limit_l_min -27
_diffrn_reflns_number 48652
_diffrn_reflns_point_group_measured_fraction_full 1.000
_diffrn_reflns_point_group_measured_fraction_max 0.996
_diffrn_reflns_theta_full 26.000
_diffrn_reflns_theta_max 26.784
_diffrn_reflns_theta_min 1.754
_diffrn_source rotating-anode
_exptl_absorpt_coefficient_mu 0.531
_exptl_absorpt_correction_T_max 0.7454
_exptl_absorpt_correction_T_min 0.4053
_exptl_absorpt_correction_type multi-scan
_exptl_absorpt_process_details 'Sadabs 2014/4 (Bruker 2014)'
_exptl_crystal_colour yellow
_exptl_crystal_density_diffrn 1.341
_exptl_crystal_description block
_exptl_crystal_F_000 3504
_exptl_crystal_size_max 0.217
_exptl_crystal_size_mid 0.202
_exptl_crystal_size_min 0.202
_refine_diff_density_max 0.883
_refine_diff_density_min -0.940
_refine_diff_density_rms 0.084
_refine_ls_extinction_method none
_refine_ls_goodness_of_fit_ref 1.035
_refine_ls_hydrogen_treatment constr
_refine_ls_matrix_type full
_refine_ls_number_parameters 535
_refine_ls_number_reflns 8820
_refine_ls_number_restraints 0
_refine_ls_restrained_S_all 1.035
_refine_ls_R_factor_all 0.0968
_refine_ls_R_factor_gt 0.0500
_refine_ls_shift/su_max 0.001
_refine_ls_shift/su_mean 0.000
_refine_ls_structure_factor_coef Fsqd
_refine_ls_weighting_details 'w=1/[\s^2^(Fo^2^)+(0.0764P)^2^+5.8232P] where P=(Fo^2^+2Fc^2^)/3'
_refine_ls_weighting_scheme calc
_refine_ls_wR_factor_gt 0.1240
_refine_ls_wR_factor_ref 0.1541
_reflns_Friedel_coverage 0.000
_reflns_number_gt 5766
_reflns_number_total 8820
_reflns_threshold_expression 'I > 2\s(I)'
_cod_data_source_file d0sc04237d2.cif
_cod_data_source_block Compound_4
_cod_depositor_comments
;
The following automatic conversions were performed:

data item '_exptl_absorpt_correction_type' value 'multi scan' was
changed to 'multi-scan' in accordance with the
/home/data/users/saulius/crontab/automatic-downloads/rss-feeds/RSC/lib/dictionaries/cif_core.dic
dictionary named 'cif_core.dic' version 2.4.2 last updated on
2011-04-26.

Automatic conversion script
Id: cif_fix_values 7556 2019-12-06 15:28:31Z antanas 
;
_cod_database_code 1559281
_shelx_shelxl_version_number 2014/7
_shelx_space_group_comment
;
The symmetry employed for this shelxl refinement is uniquely defined
by the following loop, which should always be used as a source of
symmetry information in preference to the above space-group names.
They are only intended as comments.
;

loop_
_space_group_symop_operation_xyz
'x, y, z'
'-x+1/2, -y, z+1/2'
'-x, y+1/2, -z+1/2'
'x+1/2, -y+1/2, -z'
'-x, -y, -z'
'x-1/2, y, -z-1/2'
'x, -y-1/2, z-1/2'
'-x-1/2, y-1/2, z'

loop_
_atom_site_label
_atom_site_type_symbol
_atom_site_fract_x
_atom_site_fract_y
_atom_site_fract_z
_atom_site_U_iso_or_equiv
_atom_site_adp_type
_atom_site_occupancy
_atom_site_site_symmetry_order
_atom_site_calc_flag
_atom_site_refinement_flags_posn
_atom_site_refinement_flags_adp
_atom_site_refinement_flags_occupancy
_atom_site_disorder_assembly
_atom_site_disorder_group
Ni1 Ni 0.38341(2) 0.59336(2) 0.27689(2) 0.01611(12) Uani 1 1 d . . . . .
C1_1 C 0.46232(14) 0.53778(16) 0.27543(13) 0.0190(6) Uani 1 1 d . . . . .
F1_1 F 0.47662(9) 0.54227(10) 0.17127(8) 0.0291(4) Uani 1 1 d . . . . .
N1_1 N 0.57662(15) 0.44468(17) 0.27510(15) 0.0390(8) Uani 1 1 d . . . . .
C2_1 C 0.49632(15) 0.51766(18) 0.22479(14) 0.0247(7) Uani 1 1 d . . . . .
F2_1 F 0.58141(10) 0.45307(12) 0.17508(10) 0.0441(6) Uani 1 1 d . . . . .
C3_1 C 0.55122(16) 0.47236(19) 0.22601(16) 0.0303(8) Uani 1 1 d . . . . .
F3_1 F 0.57138(12) 0.43634(13) 0.37501(11) 0.0578(7) Uani 1 1 d . . . . .
C4_1 C 0.54578(19) 0.4643(2) 0.32414(17) 0.0378(9) Uani 1 1 d . . . . .
F4_1 F 0.46502(11) 0.52207(12) 0.38046(9) 0.0418(5) Uani 1 1 d . . . . .
C5_1 C 0.49087(16) 0.50880(18) 0.32665(15) 0.0269(7) Uani 1 1 d . . . . .
F1_2 F 0.30402(8) 0.64559(10) 0.27888(7) 0.0240(4) Uani 1 1 d . . . . .
C1_3 C 0.43044(14) 0.67773(16) 0.30450(12) 0.0175(6) Uani 1 1 d . . . . .
N1_3 N 0.42414(12) 0.71539(14) 0.35681(11) 0.0199(5) Uani 1 1 d . . . . .
C2_3 C 0.46516(16) 0.77555(18) 0.35735(15) 0.0276(7) Uani 1 1 d . . . . .
H2_3 H 0.4691 0.8099 0.3887 0.033 Uiso 1 1 calc R U . . .
N2_3 N 0.47651(12) 0.71646(13) 0.27396(10) 0.0182(5) Uani 1 1 d . . . . .
C3_3 C 0.49828(16) 0.77682(17) 0.30571(14) 0.0266(7) Uani 1 1 d . . . . .
H3_3 H 0.5302 0.8118 0.2932 0.032 Uiso 1 1 calc R U . . .
C4_3 C 0.49726(15) 0.70413(16) 0.21313(13) 0.0186(6) Uani 1 1 d . . . . .
C5_3 C 0.56140(15) 0.67848(17) 0.20253(13) 0.0202(6) Uani 1 1 d . . . . .
C6_3 C 0.58133(16) 0.67031(17) 0.14356(13) 0.0234(7) Uani 1 1 d . . . . .
H6_3 H 0.6251 0.6532 0.1352 0.028 Uiso 1 1 calc R U . . .
C7_3 C 0.53871(17) 0.68668(17) 0.09658(14) 0.0250(7) Uani 1 1 d . . . . .
C8_3 C 0.47538(16) 0.71288(18) 0.10936(14) 0.0248(7) Uani 1 1 d . . . . .
H8_3 H 0.4462 0.7243 0.0773 0.030 Uiso 1 1 calc R U . . .
C9_3 C 0.45302(15) 0.72301(17) 0.16739(13) 0.0210(7) Uani 1 1 d . . . . .
C10_3 C 0.60934(16) 0.66091(18) 0.25233(14) 0.0257(7) Uani 1 1 d . . . . .
H10A_3 H 0.6477 0.6343 0.2363 0.038 Uiso 1 1 calc R U . . .
H10B_3 H 0.5867 0.6310 0.2822 0.038 Uiso 1 1 calc R U . . .
H10C_3 H 0.6248 0.7061 0.2708 0.038 Uiso 1 1 calc R U . . .
C11_3 C 0.5613(2) 0.6755(2) 0.03301(14) 0.0384(9) Uani 1 1 d . . . . .
H11A_3 H 0.5253 0.6525 0.0102 0.058 Uiso 1 1 calc R U . . .
H11B_3 H 0.6008 0.6442 0.0325 0.058 Uiso 1 1 calc R U . . .
H11C_3 H 0.5723 0.7226 0.0152 0.058 Uiso 1 1 calc R U . . .
C12_3 C 0.38542(15) 0.75487(19) 0.18006(15) 0.0269(7) Uani 1 1 d . . . . .
H12A_3 H 0.3623 0.7645 0.1424 0.040 Uiso 1 1 calc R U . . .
H12B_3 H 0.3907 0.8004 0.2022 0.040 Uiso 1 1 calc R U . . .
H12C_3 H 0.3592 0.7205 0.2038 0.040 Uiso 1 1 calc R U . . .
C13_3 C 0.37739(14) 0.70173(16) 0.40499(13) 0.0185(6) Uani 1 1 d . . . . .
C14_3 C 0.31407(15) 0.73292(17) 0.40104(13) 0.0207(7) Uani 1 1 d . . . . .
C15_3 C 0.27075(15) 0.72246(18) 0.44879(13) 0.0244(7) Uani 1 1 d . . . . .
H15_3 H 0.2272 0.7427 0.4470 0.029 Uiso 1 1 calc R U . . .
C16_3 C 0.28926(16) 0.68364(17) 0.49865(13) 0.0242(7) Uani 1 1 d . . . . .
C17_3 C 0.35365(17) 0.65669(18) 0.50213(14) 0.0263(7) Uani 1 1 d . . . . .
H17_3 H 0.3671 0.6314 0.5370 0.032 Uiso 1 1 calc R U . . .
C18_3 C 0.39928(15) 0.66571(17) 0.45581(13) 0.0225(7) Uani 1 1 d . . . . .
C19_3 C 0.29383(17) 0.77963(19) 0.34964(14) 0.0290(8) Uani 1 1 d . . . . .
H19A_3 H 0.3298 0.8140 0.3405 0.044 Uiso 1 1 calc R U . . .
H19B_3 H 0.2532 0.8065 0.3599 0.044 Uiso 1 1 calc R U . . .
H19C_3 H 0.2852 0.7490 0.3148 0.044 Uiso 1 1 calc R U . . .
C20_3 C 0.24021(18) 0.6712(2) 0.54875(14) 0.0351(9) Uani 1 1 d . . . . .
H20A_3 H 0.2057 0.7089 0.5478 0.053 Uiso 1 1 calc R U . . .
H20B_3 H 0.2638 0.6731 0.5870 0.053 Uiso 1 1 calc R U . . .
H20C_3 H 0.2193 0.6234 0.5440 0.053 Uiso 1 1 calc R U . . .
C21_3 C 0.46998(18) 0.6407(2) 0.46406(16) 0.0387(9) Uani 1 1 d . . . . .
H21A_3 H 0.4938 0.6437 0.4260 0.058 Uiso 1 1 calc R U . . .
H21B_3 H 0.4701 0.5903 0.4781 0.058 Uiso 1 1 calc R U . . .
H21C_3 H 0.4922 0.6717 0.4934 0.058 Uiso 1 1 calc R U . . .
C1_4 C 0.32831(14) 0.51439(16) 0.25008(13) 0.0182(6) Uani 1 1 d . . . . .
N1_4 N 0.29913(12) 0.50217(14) 0.19613(10) 0.0203(6) Uani 1 1 d . . . . .
C2_4 C 0.24742(18) 0.45267(19) 0.20049(14) 0.0310(8) Uani 1 1 d . . . . .
H2_4 H 0.2194 0.4366 0.1690 0.037 Uiso 1 1 calc R U . . .
N2_4 N 0.29465(12) 0.46915(14) 0.28708(10) 0.0193(5) Uani 1 1 d . . . . .
C3_4 C 0.24434(17) 0.43174(19) 0.25746(14) 0.0299(8) Uani 1 1 d . . . . .
H3_4 H 0.2138 0.3980 0.2743 0.036 Uiso 1 1 calc R U . . .
C4_4 C 0.32113(15) 0.52986(17) 0.13919(12) 0.0200(6) Uani 1 1 d . . . . .
C5_4 C 0.36562(16) 0.48791(17) 0.10638(14) 0.0231(7) Uani 1 1 d . . . . .
C6_4 C 0.38518(16) 0.51294(18) 0.05057(13) 0.0239(7) Uani 1 1 d . . . . .
H6_4 H 0.4158 0.4853 0.0276 0.029 Uiso 1 1 calc R U . . .
C7_4 C 0.36065(16) 0.57752(18) 0.02818(13) 0.0247(7) Uani 1 1 d . . . . .
C8_4 C 0.31537(16) 0.61711(18) 0.06165(13) 0.0247(7) Uani 1 1 d . . . . .
H8_4 H 0.2983 0.6612 0.0459 0.030 Uiso 1 1 calc R U . . .
C9_4 C 0.29420(15) 0.59421(18) 0.11751(13) 0.0220(7) Uani 1 1 d . . . . .
C10_4 C 0.24254(16) 0.63541(19) 0.15232(14) 0.0283(8) Uani 1 1 d . . . . .
H10A_4 H 0.2334 0.6818 0.1326 0.042 Uiso 1 1 calc R U . . .
H10B_4 H 0.2592 0.6444 0.1927 0.042 Uiso 1 1 calc R U . . .
H10C_4 H 0.2013 0.6068 0.1544 0.042 Uiso 1 1 calc R U . . .
C11_4 C 0.39259(18) 0.41697(18) 0.13009(15) 0.0303(8) Uani 1 1 d . . . . .
H11A_4 H 0.3563 0.3814 0.1326 0.045 Uiso 1 1 calc R U . . .
H11B_4 H 0.4116 0.4247 0.1698 0.045 Uiso 1 1 calc R U . . .
H11C_4 H 0.4273 0.3987 0.1033 0.045 Uiso 1 1 calc R U . . .
C12_4 C 0.38123(18) 0.6040(2) -0.03281(14) 0.0326(8) Uani 1 1 d . . . . .
H12A_4 H 0.3454 0.5939 -0.0614 0.049 Uiso 1 1 calc R U . . .
H12B_4 H 0.4220 0.5788 -0.0453 0.049 Uiso 1 1 calc R U . . .
H12C_4 H 0.3896 0.6564 -0.0313 0.049 Uiso 1 1 calc R U . . .
C13_4 C 0.31107(15) 0.45694(16) 0.34902(13) 0.0189(6) Uani 1 1 d . . . . .
C14_4 C 0.35827(15) 0.40388(17) 0.36222(13) 0.0210(6) Uani 1 1 d . . . . .
C15_4 C 0.37372(15) 0.39255(18) 0.42188(14) 0.0250(7) Uani 1 1 d . . . . .
H15_4 H 0.4062 0.3571 0.4321 0.030 Uiso 1 1 calc R U . . .
C16_4 C 0.34274(15) 0.43184(19) 0.46698(13) 0.0251(7) Uani 1 1 d . . . . .
C17_4 C 0.29474(15) 0.48240(18) 0.45161(13) 0.0238(7) Uani 1 1 d . . . . .
H17_4 H 0.2727 0.5086 0.4823 0.029 Uiso 1 1 calc R U . . .
C18_4 C 0.27775(14) 0.49617(17) 0.39242(13) 0.0189(6) Uani 1 1 d . . . . .
C19_4 C 0.39139(17) 0.36012(18) 0.31418(15) 0.0286(8) Uani 1 1 d . . . . .
H19A_4 H 0.3580 0.3299 0.2941 0.043 Uiso 1 1 calc R U . . .
H19B_4 H 0.4258 0.3290 0.3318 0.043 Uiso 1 1 calc R U . . .
H19C_4 H 0.4120 0.3929 0.2852 0.043 Uiso 1 1 calc R U . . .
C20_4 C 0.36215(18) 0.4213(2) 0.53115(15) 0.0407(10) Uani 1 1 d . . . . .
H20A_4 H 0.3657 0.3693 0.5398 0.061 Uiso 1 1 calc R U . . .
H20B_4 H 0.3281 0.4431 0.5569 0.061 Uiso 1 1 calc R U . . .
H20C_4 H 0.4053 0.4448 0.5385 0.061 Uiso 1 1 calc R U . . .
C21_4 C 0.22482(16) 0.55106(18) 0.37713(14) 0.0254(7) Uani 1 1 d . . . . .
H21A_4 H 0.2442 0.5892 0.3521 0.038 Uiso 1 1 calc R U . . .
H21B_4 H 0.2073 0.5727 0.4138 0.038 Uiso 1 1 calc R U . . .
H21C_4 H 0.1885 0.5271 0.3555 0.038 Uiso 1 1 calc R U . . .

loop_
_atom_site_aniso_label
_atom_site_aniso_U_11
_atom_site_aniso_U_22
_atom_site_aniso_U_33
_atom_site_aniso_U_23
_atom_site_aniso_U_13
_atom_site_aniso_U_12
Ni1 0.0177(2) 0.0169(2) 0.01374(19) 0.00038(16) 0.00066(15) -0.00192(16)
C1_1 0.0190(14) 0.0142(15) 0.0237(16) -0.0004(13) 0.0002(12) -0.0050(12)
F1_1 0.0338(11) 0.0307(11) 0.0227(10) -0.0009(8) 0.0019(8) -0.0045(8)
N1_1 0.0285(16) 0.0309(18) 0.058(2) -0.0024(16) -0.0063(15) -0.0002(13)
C2_1 0.0229(16) 0.0238(17) 0.0273(17) 0.0002(14) -0.0007(13) -0.0056(13)
F2_1 0.0364(12) 0.0404(13) 0.0555(14) -0.0132(11) 0.0173(10) -0.0006(10)
C3_1 0.0257(17) 0.0247(18) 0.041(2) -0.0063(16) 0.0060(15) -0.0059(14)
F3_1 0.0662(17) 0.0501(15) 0.0571(15) 0.0125(12) -0.0341(13) 0.0071(13)
C4_1 0.043(2) 0.028(2) 0.042(2) 0.0083(17) -0.0202(18) -0.0042(17)
F4_1 0.0542(14) 0.0438(13) 0.0275(11) 0.0042(10) -0.0050(10) -0.0019(11)
C5_1 0.0295(18) 0.0245(18) 0.0265(18) 0.0018(14) -0.0023(14) -0.0050(14)
F1_2 0.0240(9) 0.0228(9) 0.0250(9) -0.0016(8) -0.0008(7) -0.0005(8)
C1_3 0.0175(14) 0.0202(16) 0.0148(14) -0.0004(12) 0.0000(11) 0.0039(12)
N1_3 0.0217(13) 0.0197(14) 0.0183(13) -0.0040(11) 0.0031(10) -0.0023(11)
C2_3 0.0307(18) 0.0256(18) 0.0265(17) -0.0091(14) 0.0067(14) -0.0082(15)
N2_3 0.0198(12) 0.0172(13) 0.0174(12) -0.0023(11) 0.0028(10) -0.0033(10)
C3_3 0.0296(17) 0.0214(17) 0.0288(17) -0.0071(14) 0.0083(14) -0.0092(14)
C4_3 0.0215(15) 0.0160(15) 0.0182(15) -0.0009(12) 0.0036(12) -0.0024(12)
C5_3 0.0219(15) 0.0176(15) 0.0211(15) -0.0005(13) 0.0004(12) -0.0017(13)
C6_3 0.0219(16) 0.0238(17) 0.0245(16) -0.0028(14) 0.0064(13) 0.0019(13)
C7_3 0.0328(18) 0.0224(17) 0.0199(15) -0.0019(14) 0.0049(13) -0.0028(14)
C8_3 0.0281(17) 0.0255(18) 0.0209(16) 0.0030(14) -0.0019(13) -0.0025(14)
C9_3 0.0225(15) 0.0182(16) 0.0221(16) 0.0007(13) 0.0033(12) -0.0037(13)
C10_3 0.0250(17) 0.0272(18) 0.0248(16) 0.0003(15) -0.0021(13) 0.0014(14)
C11_3 0.047(2) 0.048(2) 0.0197(17) -0.0040(17) 0.0068(16) 0.0047(19)
C12_3 0.0226(16) 0.0306(18) 0.0276(17) 0.0049(15) 0.0022(13) 0.0002(14)
C13_3 0.0196(15) 0.0198(16) 0.0161(14) -0.0004(12) 0.0029(11) -0.0039(12)
C14_3 0.0252(16) 0.0197(16) 0.0173(14) -0.0005(13) -0.0015(12) 0.0012(13)
C15_3 0.0204(15) 0.0317(18) 0.0212(16) -0.0024(14) 0.0022(12) -0.0010(14)
C16_3 0.0311(18) 0.0247(18) 0.0168(15) -0.0031(13) 0.0039(13) -0.0066(14)
C17_3 0.0360(19) 0.0260(18) 0.0168(15) 0.0028(14) -0.0041(13) -0.0042(15)
C18_3 0.0225(16) 0.0237(17) 0.0213(15) -0.0009(13) -0.0030(12) 0.0032(13)
C19_3 0.0332(18) 0.0304(19) 0.0235(17) 0.0038(15) -0.0012(14) 0.0113(15)
C20_3 0.042(2) 0.041(2) 0.0226(17) -0.0038(16) 0.0101(15) -0.0133(17)
C21_3 0.0320(19) 0.051(2) 0.034(2) -0.0018(18) -0.0062(16) 0.0142(18)
C1_4 0.0198(15) 0.0193(15) 0.0154(14) 0.0023(13) 0.0013(12) 0.0019(12)
N1_4 0.0241(13) 0.0227(14) 0.0141(12) 0.0021(11) -0.0022(10) -0.0061(11)
C2_4 0.039(2) 0.034(2) 0.0201(16) 0.0034(15) -0.0073(14) -0.0171(16)
N2_4 0.0221(13) 0.0215(14) 0.0144(12) 0.0022(10) -0.0006(10) -0.0050(11)
C3_4 0.0328(19) 0.0332(19) 0.0237(16) 0.0039(15) -0.0024(14) -0.0171(16)
C4_4 0.0230(15) 0.0238(17) 0.0133(14) 0.0007(13) -0.0015(12) -0.0053(13)
C5_4 0.0292(17) 0.0215(17) 0.0186(15) 0.0011(13) -0.0048(12) -0.0002(13)
C6_4 0.0260(16) 0.0279(17) 0.0178(15) -0.0027(13) 0.0005(13) 0.0027(14)
C7_4 0.0282(17) 0.0303(19) 0.0156(15) 0.0018(14) 0.0015(13) -0.0023(14)
C8_4 0.0279(17) 0.0270(18) 0.0193(15) 0.0054(14) -0.0010(13) 0.0025(14)
C9_4 0.0192(15) 0.0289(18) 0.0178(15) 0.0010(14) -0.0015(12) -0.0020(13)
C10_4 0.0246(17) 0.040(2) 0.0206(16) 0.0025(15) 0.0013(13) 0.0047(15)
C11_4 0.042(2) 0.0256(19) 0.0231(16) -0.0022(14) -0.0052(15) 0.0049(15)
C12_4 0.038(2) 0.040(2) 0.0198(16) 0.0071(15) 0.0068(14) -0.0009(17)
C13_4 0.0223(16) 0.0189(16) 0.0156(14) 0.0027(12) -0.0017(12) -0.0066(13)
C14_4 0.0219(15) 0.0202(16) 0.0208(15) 0.0028(13) 0.0029(12) -0.0025(13)
C15_4 0.0172(15) 0.0311(19) 0.0269(17) 0.0094(14) 0.0015(12) 0.0026(13)
C16_4 0.0213(16) 0.039(2) 0.0150(15) 0.0064(14) 0.0006(12) -0.0034(14)
C17_4 0.0219(16) 0.0329(19) 0.0164(15) -0.0005(14) 0.0021(12) -0.0015(14)
C18_4 0.0175(15) 0.0205(16) 0.0188(15) 0.0019(12) 0.0003(11) -0.0016(12)
C19_4 0.0303(18) 0.0243(18) 0.0313(18) 0.0015(15) 0.0068(14) 0.0016(15)
C20_4 0.0312(19) 0.070(3) 0.0207(17) 0.0105(18) -0.0010(14) 0.0105(19)
C21_4 0.0234(16) 0.0272(18) 0.0256(17) 0.0026(14) 0.0006(13) 0.0027(14)

loop_
_atom_type_symbol
_atom_type_description
_atom_type_scat_dispersion_real
_atom_type_scat_dispersion_imag
_atom_type_scat_source
C C 0.0033 0.0016 'International Tables Vol C Tables 4.2.6.8 and 6.1.1.4'
H H 0.0000 0.0000 'International Tables Vol C Tables 4.2.6.8 and 6.1.1.4'
N N 0.0061 0.0033 'International Tables Vol C Tables 4.2.6.8 and 6.1.1.4'
F F 0.0171 0.0103 'International Tables Vol C Tables 4.2.6.8 and 6.1.1.4'
Ni Ni 0.3393 1.1124 'International Tables Vol C Tables 4.2.6.8 and 6.1.1.4'

loop_
_geom_angle_atom_site_label_1
_geom_angle_atom_site_label_2
_geom_angle_atom_site_label_3
_geom_angle
_geom_angle_site_symmetry_1
_geom_angle_site_symmetry_3
_geom_angle_publ_flag
F1_2 Ni1 C1_1 178.20(11) . . ?
F1_2 Ni1 C1_3 89.60(10) . . ?
C1_1 Ni1 C1_3 91.95(12) . . ?
F1_2 Ni1 C1_4 84.72(10) . . ?
C1_1 Ni1 C1_4 93.73(12) . . ?
C1_3 Ni1 C1_4 174.31(12) . . ?
C2_1 C1_1 C5_1 112.1(3) . . ?
C2_1 C1_1 Ni1 125.2(2) . . ?
C5_1 C1_1 Ni1 122.6(2) . . ?
C4_1 N1_1 C3_1 114.4(3) . . ?
F1_1 C2_1 C1_1 120.2(3) . . ?
F1_1 C2_1 C3_1 117.1(3) . . ?
C1_1 C2_1 C3_1 122.7(3) . . ?
N1_1 C3_1 F2_1 115.9(3) . . ?
N1_1 C3_1 C2_1 123.9(3) . . ?
F2_1 C3_1 C2_1 120.1(3) . . ?
N1_1 C4_1 F3_1 115.1(3) . . ?
N1_1 C4_1 C5_1 125.2(3) . . ?
F3_1 C4_1 C5_1 119.7(4) . . ?
F4_1 C5_1 C4_1 117.2(3) . . ?
F4_1 C5_1 C1_1 121.2(3) . . ?
C4_1 C5_1 C1_1 121.6(3) . . ?
N2_3 C1_3 N1_3 103.3(2) . . ?
N2_3 C1_3 Ni1 126.7(2) . . ?
N1_3 C1_3 Ni1 129.9(2) . . ?
C1_3 N1_3 C2_3 111.1(2) . . ?
C1_3 N1_3 C13_3 127.6(3) . . ?
C2_3 N1_3 C13_3 121.1(2) . . ?
C3_3 C2_3 N1_3 107.6(3) . . ?
C3_3 C2_3 H2_3 126.2 . . ?
N1_3 C2_3 H2_3 126.2 . . ?
C1_3 N2_3 C3_3 112.0(2) . . ?
C1_3 N2_3 C4_3 126.3(2) . . ?
C3_3 N2_3 C4_3 121.3(2) . . ?
C2_3 C3_3 N2_3 106.0(3) . . ?
C2_3 C3_3 H3_3 127.0 . . ?
N2_3 C3_3 H3_3 127.0 . . ?
C5_3 C4_3 C9_3 122.9(3) . . ?
C5_3 C4_3 N2_3 118.8(3) . . ?
C9_3 C4_3 N2_3 118.2(3) . . ?
C4_3 C5_3 C6_3 117.7(3) . . ?
C4_3 C5_3 C10_3 122.3(3) . . ?
C6_3 C5_3 C10_3 120.0(3) . . ?
C7_3 C6_3 C5_3 121.5(3) . . ?
C7_3 C6_3 H6_3 119.2 . . ?
C5_3 C6_3 H6_3 119.2 . . ?
C8_3 C7_3 C6_3 118.7(3) . . ?
C8_3 C7_3 C11_3 121.1(3) . . ?
C6_3 C7_3 C11_3 120.3(3) . . ?
C7_3 C8_3 C9_3 122.3(3) . . ?
C7_3 C8_3 H8_3 118.8 . . ?
C9_3 C8_3 H8_3 118.8 . . ?
C8_3 C9_3 C4_3 116.8(3) . . ?
C8_3 C9_3 C12_3 121.3(3) . . ?
C4_3 C9_3 C12_3 121.9(3) . . ?
C5_3 C10_3 H10A_3 109.5 . . ?
C5_3 C10_3 H10B_3 109.5 . . ?
H10A_3 C10_3 H10B_3 109.5 . . ?
C5_3 C10_3 H10C_3 109.5 . . ?
H10A_3 C10_3 H10C_3 109.5 . . ?
H10B_3 C10_3 H10C_3 109.5 . . ?
C7_3 C11_3 H11A_3 109.5 . . ?
C7_3 C11_3 H11B_3 109.5 . . ?
H11A_3 C11_3 H11B_3 109.5 . . ?
C7_3 C11_3 H11C_3 109.5 . . ?
H11A_3 C11_3 H11C_3 109.5 . . ?
H11B_3 C11_3 H11C_3 109.5 . . ?
C9_3 C12_3 H12A_3 109.5 . . ?
C9_3 C12_3 H12B_3 109.5 . . ?
H12A_3 C12_3 H12B_3 109.5 . . ?
C9_3 C12_3 H12C_3 109.5 . . ?
H12A_3 C12_3 H12C_3 109.5 . . ?
H12B_3 C12_3 H12C_3 109.5 . . ?
C18_3 C13_3 C14_3 122.3(3) . . ?
C18_3 C13_3 N1_3 119.4(3) . . ?
C14_3 C13_3 N1_3 117.9(3) . . ?
C15_3 C14_3 C13_3 117.4(3) . . ?
C15_3 C14_3 C19_3 120.3(3) . . ?
C13_3 C14_3 C19_3 122.2(3) . . ?
C16_3 C15_3 C14_3 122.0(3) . . ?
C16_3 C15_3 H15_3 119.0 . . ?
C14_3 C15_3 H15_3 119.0 . . ?
C15_3 C16_3 C17_3 118.8(3) . . ?
C15_3 C16_3 C20_3 120.6(3) . . ?
C17_3 C16_3 C20_3 120.6(3) . . ?
C16_3 C17_3 C18_3 121.7(3) . . ?
C16_3 C17_3 H17_3 119.1 . . ?
C18_3 C17_3 H17_3 119.1 . . ?
C13_3 C18_3 C17_3 117.5(3) . . ?
C13_3 C18_3 C21_3 123.0(3) . . ?
C17_3 C18_3 C21_3 119.3(3) . . ?
C14_3 C19_3 H19A_3 109.5 . . ?
C14_3 C19_3 H19B_3 109.5 . . ?
H19A_3 C19_3 H19B_3 109.5 . . ?
C14_3 C19_3 H19C_3 109.5 . . ?
H19A_3 C19_3 H19C_3 109.5 . . ?
H19B_3 C19_3 H19C_3 109.5 . . ?
C16_3 C20_3 H20A_3 109.5 . . ?
C16_3 C20_3 H20B_3 109.5 . . ?
H20A_3 C20_3 H20B_3 109.5 . . ?
C16_3 C20_3 H20C_3 109.5 . . ?
H20A_3 C20_3 H20C_3 109.5 . . ?
H20B_3 C20_3 H20C_3 109.5 . . ?
C18_3 C21_3 H21A_3 109.5 . . ?
C18_3 C21_3 H21B_3 109.5 . . ?
H21A_3 C21_3 H21B_3 109.5 . . ?
C18_3 C21_3 H21C_3 109.5 . . ?
H21A_3 C21_3 H21C_3 109.5 . . ?
H21B_3 C21_3 H21C_3 109.5 . . ?
N2_4 C1_4 N1_4 103.3(2) . . ?
N2_4 C1_4 Ni1 123.9(2) . . ?
N1_4 C1_4 Ni1 130.5(2) . . ?
C1_4 N1_4 C2_4 111.5(2) . . ?
C1_4 N1_4 C4_4 126.7(2) . . ?
C2_4 N1_4 C4_4 121.6(2) . . ?
C3_4 C2_4 N1_4 107.0(3) . . ?
C3_4 C2_4 H2_4 126.5 . . ?
N1_4 C2_4 H2_4 126.5 . . ?
C1_4 N2_4 C3_4 111.8(2) . . ?
C1_4 N2_4 C13_4 124.9(2) . . ?
C3_4 N2_4 C13_4 123.2(2) . . ?
C2_4 C3_4 N2_4 106.3(3) . . ?
C2_4 C3_4 H3_4 126.8 . . ?
N2_4 C3_4 H3_4 126.8 . . ?
C9_4 C4_4 C5_4 122.5(3) . . ?
C9_4 C4_4 N1_4 119.5(3) . . ?
C5_4 C4_4 N1_4 117.9(3) . . ?
C4_4 C5_4 C6_4 118.3(3) . . ?
C4_4 C5_4 C11_4 121.5(3) . . ?
C6_4 C5_4 C11_4 120.2(3) . . ?
C7_4 C6_4 C5_4 120.9(3) . . ?
C7_4 C6_4 H6_4 119.6 . . ?
C5_4 C6_4 H6_4 119.6 . . ?
C6_4 C7_4 C8_4 119.2(3) . . ?
C6_4 C7_4 C12_4 120.7(3) . . ?
C8_4 C7_4 C12_4 120.0(3) . . ?
C7_4 C8_4 C9_4 122.0(3) . . ?
C7_4 C8_4 H8_4 119.0 . . ?
C9_4 C8_4 H8_4 119.0 . . ?
C8_4 C9_4 C4_4 117.2(3) . . ?
C8_4 C9_4 C10_4 121.8(3) . . ?
C4_4 C9_4 C10_4 121.0(3) . . ?
C9_4 C10_4 H10A_4 109.5 . . ?
C9_4 C10_4 H10B_4 109.5 . . ?
H10A_4 C10_4 H10B_4 109.5 . . ?
C9_4 C10_4 H10C_4 109.5 . . ?
H10A_4 C10_4 H10C_4 109.5 . . ?
H10B_4 C10_4 H10C_4 109.5 . . ?
C5_4 C11_4 H11A_4 109.5 . . ?
C5_4 C11_4 H11B_4 109.5 . . ?
H11A_4 C11_4 H11B_4 109.5 . . ?
C5_4 C11_4 H11C_4 109.5 . . ?
H11A_4 C11_4 H11C_4 109.5 . . ?
H11B_4 C11_4 H11C_4 109.5 . . ?
C7_4 C12_4 H12A_4 109.5 . . ?
C7_4 C12_4 H12B_4 109.5 . . ?
H12A_4 C12_4 H12B_4 109.5 . . ?
C7_4 C12_4 H12C_4 109.5 . . ?
H12A_4 C12_4 H12C_4 109.5 . . ?
H12B_4 C12_4 H12C_4 109.5 . . ?
C18_4 C13_4 C14_4 122.9(3) . . ?
C18_4 C13_4 N2_4 119.1(3) . . ?
C14_4 C13_4 N2_4 117.9(3) . . ?
C15_4 C14_4 C13_4 117.5(3) . . ?
C15_4 C14_4 C19_4 120.9(3) . . ?
C13_4 C14_4 C19_4 121.6(3) . . ?
C16_4 C15_4 C14_4 121.6(3) . . ?
C16_4 C15_4 H15_4 119.2 . . ?
C14_4 C15_4 H15_4 119.2 . . ?
C17_4 C16_4 C15_4 118.6(3) . . ?
C17_4 C16_4 C20_4 120.4(3) . . ?
C15_4 C16_4 C20_4 121.0(3) . . ?
C16_4 C17_4 C18_4 122.0(3) . . ?
C16_4 C17_4 H17_4 119.0 . . ?
C18_4 C17_4 H17_4 119.0 . . ?
C13_4 C18_4 C17_4 117.3(3) . . ?
C13_4 C18_4 C21_4 122.0(3) . . ?
C17_4 C18_4 C21_4 120.8(3) . . ?
C14_4 C19_4 H19A_4 109.5 . . ?
C14_4 C19_4 H19B_4 109.5 . . ?
H19A_4 C19_4 H19B_4 109.5 . . ?
C14_4 C19_4 H19C_4 109.5 . . ?
H19A_4 C19_4 H19C_4 109.5 . . ?
H19B_4 C19_4 H19C_4 109.5 . . ?
C16_4 C20_4 H20A_4 109.5 . . ?
C16_4 C20_4 H20B_4 109.5 . . ?
H20A_4 C20_4 H20B_4 109.5 . . ?
C16_4 C20_4 H20C_4 109.5 . . ?
H20A_4 C20_4 H20C_4 109.5 . . ?
H20B_4 C20_4 H20C_4 109.5 . . ?
C18_4 C21_4 H21A_4 109.5 . . ?
C18_4 C21_4 H21B_4 109.5 . . ?
H21A_4 C21_4 H21B_4 109.5 . . ?
C18_4 C21_4 H21C_4 109.5 . . ?
H21A_4 C21_4 H21C_4 109.5 . . ?
H21B_4 C21_4 H21C_4 109.5 . . ?

loop_
_geom_bond_atom_site_label_1
_geom_bond_atom_site_label_2
_geom_bond_distance
_geom_bond_site_symmetry_2
_geom_bond_publ_flag
Ni1 F1_2 1.8591(18) . ?
Ni1 C1_1 1.883(3) . ?
Ni1 C1_3 1.920(3) . ?
Ni1 C1_4 1.923(3) . ?
C1_1 C2_1 1.377(4) . ?
C1_1 C5_1 1.391(4) . ?
F1_1 C2_1 1.344(4) . ?
N1_1 C4_1 1.314(5) . ?
N1_1 C3_1 1.317(5) . ?
C2_1 C3_1 1.381(5) . ?
F2_1 C3_1 1.342(4) . ?
F3_1 C4_1 1.355(4) . ?
C4_1 C5_1 1.372(5) . ?
F4_1 C5_1 1.338(4) . ?
C1_3 N2_3 1.353(4) . ?
C1_3 N1_3 1.370(4) . ?
N1_3 C2_3 1.379(4) . ?
N1_3 C13_3 1.453(4) . ?
C2_3 C3_3 1.336(4) . ?
C2_3 H2_3 0.9500 . ?
N2_3 C3_3 1.391(4) . ?
N2_3 C4_3 1.446(3) . ?
C3_3 H3_3 0.9500 . ?
C4_3 C5_3 1.389(4) . ?
C4_3 C9_3 1.401(4) . ?
C5_3 C6_3 1.392(4) . ?
C5_3 C10_3 1.509(4) . ?
C6_3 C7_3 1.390(4) . ?
C6_3 H6_3 0.9500 . ?
C7_3 C8_3 1.387(5) . ?
C7_3 C11_3 1.512(4) . ?
C8_3 C9_3 1.391(4) . ?
C8_3 H8_3 0.9500 . ?
C9_3 C12_3 1.503(4) . ?
C10_3 H10A_3 0.9800 . ?
C10_3 H10B_3 0.9800 . ?
C10_3 H10C_3 0.9800 . ?
C11_3 H11A_3 0.9800 . ?
C11_3 H11B_3 0.9800 . ?
C11_3 H11C_3 0.9800 . ?
C12_3 H12A_3 0.9800 . ?
C12_3 H12B_3 0.9800 . ?
C12_3 H12C_3 0.9800 . ?
C13_3 C18_3 1.391(4) . ?
C13_3 C14_3 1.395(4) . ?
C14_3 C15_3 1.393(4) . ?
C14_3 C19_3 1.496(4) . ?
C15_3 C16_3 1.380(4) . ?
C15_3 H15_3 0.9500 . ?
C16_3 C17_3 1.384(5) . ?
C16_3 C20_3 1.511(4) . ?
C17_3 C18_3 1.395(4) . ?
C17_3 H17_3 0.9500 . ?
C18_3 C21_3 1.501(4) . ?
C19_3 H19A_3 0.9800 . ?
C19_3 H19B_3 0.9800 . ?
C19_3 H19C_3 0.9800 . ?
C20_3 H20A_3 0.9800 . ?
C20_3 H20B_3 0.9800 . ?
C20_3 H20C_3 0.9800 . ?
C21_3 H21A_3 0.9800 . ?
C21_3 H21B_3 0.9800 . ?
C21_3 H21C_3 0.9800 . ?
C1_4 N2_4 1.356(4) . ?
C1_4 N1_4 1.364(4) . ?
N1_4 C2_4 1.383(4) . ?
N1_4 C4_4 1.446(4) . ?
C2_4 C3_4 1.338(5) . ?
C2_4 H2_4 0.9500 . ?
N2_4 C3_4 1.390(4) . ?
N2_4 C13_4 1.447(4) . ?
C3_4 H3_4 0.9500 . ?
C4_4 C9_4 1.390(4) . ?
C4_4 C5_4 1.391(4) . ?
C5_4 C6_4 1.392(4) . ?
C5_4 C11_4 1.511(4) . ?
C6_4 C7_4 1.382(4) . ?
C6_4 H6_4 0.9500 . ?
C7_4 C8_4 1.386(4) . ?
C7_4 C12_4 1.511(4) . ?
C8_4 C9_4 1.390(4) . ?
C8_4 H8_4 0.9500 . ?
C9_4 C10_4 1.503(4) . ?
C10_4 H10A_4 0.9800 . ?
C10_4 H10B_4 0.9800 . ?
C10_4 H10C_4 0.9800 . ?
C11_4 H11A_4 0.9800 . ?
C11_4 H11B_4 0.9800 . ?
C11_4 H11C_4 0.9800 . ?
C12_4 H12A_4 0.9800 . ?
C12_4 H12B_4 0.9800 . ?
C12_4 H12C_4 0.9800 . ?
C13_4 C18_4 1.385(4) . ?
C13_4 C14_4 1.392(4) . ?
C14_4 C15_4 1.391(4) . ?
C14_4 C19_4 1.501(4) . ?
C15_4 C16_4 1.391(5) . ?
C15_4 H15_4 0.9500 . ?
C16_4 C17_4 1.382(4) . ?
C16_4 C20_4 1.505(4) . ?
C17_4 C18_4 1.396(4) . ?
C17_4 H17_4 0.9500 . ?
C18_4 C21_4 1.505(4) . ?
C19_4 H19A_4 0.9800 . ?
C19_4 H19B_4 0.9800 . ?
C19_4 H19C_4 0.9800 . ?
C20_4 H20A_4 0.9800 . ?
C20_4 H20B_4 0.9800 . ?
C20_4 H20C_4 0.9800 . ?
C21_4 H21A_4 0.9800 . ?
C21_4 H21B_4 0.9800 . ?
C21_4 H21C_4 0.9800 . ?

loop_
_geom_torsion_atom_site_label_1
_geom_torsion_atom_site_label_2
_geom_torsion_atom_site_label_3
_geom_torsion_atom_site_label_4
_geom_torsion
_geom_torsion_site_symmetry_1
_geom_torsion_site_symmetry_2
_geom_torsion_site_symmetry_3
_geom_torsion_site_symmetry_4
_geom_torsion_publ_flag
C1_3 Ni1 C1_1 C2_1 -105.8(3) . . . . ?
C1_4 Ni1 C1_1 C2_1 74.6(3) . . . . ?
C1_3 Ni1 C1_1 C5_1 77.9(3) . . . . ?
C1_4 Ni1 C1_1 C5_1 -101.6(3) . . . . ?
C5_1 C1_1 C2_1 F1_1 -178.3(3) . . . . ?
Ni1 C1_1 C2_1 F1_1 5.0(4) . . . . ?
C5_1 C1_1 C2_1 C3_1 1.5(4) . . . . ?
Ni1 C1_1 C2_1 C3_1 -175.1(2) . . . . ?
C4_1 N1_1 C3_1 F2_1 -179.7(3) . . . . ?
C4_1 N1_1 C3_1 C2_1 -0.8(5) . . . . ?
F1_1 C2_1 C3_1 N1_1 179.3(3) . . . . ?
C1_1 C2_1 C3_1 N1_1 -0.6(5) . . . . ?
F1_1 C2_1 C3_1 F2_1 -1.8(4) . . . . ?
C1_1 C2_1 C3_1 F2_1 178.3(3) . . . . ?
C3_1 N1_1 C4_1 F3_1 -180.0(3) . . . . ?
C3_1 N1_1 C4_1 C5_1 1.1(5) . . . . ?
N1_1 C4_1 C5_1 F4_1 178.7(3) . . . . ?
F3_1 C4_1 C5_1 F4_1 -0.2(5) . . . . ?
N1_1 C4_1 C5_1 C1_1 0.0(6) . . . . ?
F3_1 C4_1 C5_1 C1_1 -178.9(3) . . . . ?
C2_1 C1_1 C5_1 F4_1 -180.0(3) . . . . ?
Ni1 C1_1 C5_1 F4_1 -3.2(4) . . . . ?
C2_1 C1_1 C5_1 C4_1 -1.3(5) . . . . ?
Ni1 C1_1 C5_1 C4_1 175.5(3) . . . . ?
N2_3 C1_3 N1_3 C2_3 0.4(3) . . . . ?
Ni1 C1_3 N1_3 C2_3 -176.6(2) . . . . ?
N2_3 C1_3 N1_3 C13_3 174.8(3) . . . . ?
Ni1 C1_3 N1_3 C13_3 -2.2(5) . . . . ?
C1_3 N1_3 C2_3 C3_3 -0.3(4) . . . . ?
C13_3 N1_3 C2_3 C3_3 -175.1(3) . . . . ?
N1_3 C1_3 N2_3 C3_3 -0.4(3) . . . . ?
Ni1 C1_3 N2_3 C3_3 176.7(2) . . . . ?
N1_3 C1_3 N2_3 C4_3 -173.9(3) . . . . ?
Ni1 C1_3 N2_3 C4_3 3.3(4) . . . . ?
N1_3 C2_3 C3_3 N2_3 0.1(4) . . . . ?
C1_3 N2_3 C3_3 C2_3 0.2(4) . . . . ?
C4_3 N2_3 C3_3 C2_3 174.1(3) . . . . ?
C1_3 N2_3 C4_3 C5_3 -111.0(3) . . . . ?
C3_3 N2_3 C4_3 C5_3 76.1(4) . . . . ?
C1_3 N2_3 C4_3 C9_3 72.9(4) . . . . ?
C3_3 N2_3 C4_3 C9_3 -100.0(3) . . . . ?
C9_3 C4_3 C5_3 C6_3 -1.2(5) . . . . ?
N2_3 C4_3 C5_3 C6_3 -177.0(3) . . . . ?
C9_3 C4_3 C5_3 C10_3 177.8(3) . . . . ?
N2_3 C4_3 C5_3 C10_3 1.9(4) . . . . ?
C4_3 C5_3 C6_3 C7_3 -0.4(5) . . . . ?
C10_3 C5_3 C6_3 C7_3 -179.4(3) . . . . ?
C5_3 C6_3 C7_3 C8_3 1.1(5) . . . . ?
C5_3 C6_3 C7_3 C11_3 -178.5(3) . . . . ?
C6_3 C7_3 C8_3 C9_3 -0.3(5) . . . . ?
C11_3 C7_3 C8_3 C9_3 179.3(3) . . . . ?
C7_3 C8_3 C9_3 C4_3 -1.1(5) . . . . ?
C7_3 C8_3 C9_3 C12_3 177.0(3) . . . . ?
C5_3 C4_3 C9_3 C8_3 1.9(5) . . . . ?
N2_3 C4_3 C9_3 C8_3 177.8(3) . . . . ?
C5_3 C4_3 C9_3 C12_3 -176.2(3) . . . . ?
N2_3 C4_3 C9_3 C12_3 -0.4(4) . . . . ?
C1_3 N1_3 C13_3 C18_3 101.2(4) . . . . ?
C2_3 N1_3 C13_3 C18_3 -85.0(4) . . . . ?
C1_3 N1_3 C13_3 C14_3 -86.1(4) . . . . ?
C2_3 N1_3 C13_3 C14_3 87.7(4) . . . . ?
C18_3 C13_3 C14_3 C15_3 -4.4(5) . . . . ?
N1_3 C13_3 C14_3 C15_3 -176.9(3) . . . . ?
C18_3 C13_3 C14_3 C19_3 172.0(3) . . . . ?
N1_3 C13_3 C14_3 C19_3 -0.5(4) . . . . ?
C13_3 C14_3 C15_3 C16_3 0.8(5) . . . . ?
C19_3 C14_3 C15_3 C16_3 -175.7(3) . . . . ?
C14_3 C15_3 C16_3 C17_3 2.5(5) . . . . ?
C14_3 C15_3 C16_3 C20_3 -177.9(3) . . . . ?
C15_3 C16_3 C17_3 C18_3 -2.2(5) . . . . ?
C20_3 C16_3 C17_3 C18_3 178.2(3) . . . . ?
C14_3 C13_3 C18_3 C17_3 4.7(5) . . . . ?
N1_3 C13_3 C18_3 C17_3 177.1(3) . . . . ?
C14_3 C13_3 C18_3 C21_3 -171.5(3) . . . . ?
N1_3 C13_3 C18_3 C21_3 0.9(5) . . . . ?
C16_3 C17_3 C18_3 C13_3 -1.3(5) . . . . ?
C16_3 C17_3 C18_3 C21_3 175.0(3) . . . . ?
N2_4 C1_4 N1_4 C2_4 2.1(3) . . . . ?
Ni1 C1_4 N1_4 C2_4 -160.8(3) . . . . ?
N2_4 C1_4 N1_4 C4_4 -172.0(3) . . . . ?
Ni1 C1_4 N1_4 C4_4 25.2(5) . . . . ?
C1_4 N1_4 C2_4 C3_4 -1.4(4) . . . . ?
C4_4 N1_4 C2_4 C3_4 173.1(3) . . . . ?
N1_4 C1_4 N2_4 C3_4 -2.1(3) . . . . ?
Ni1 C1_4 N2_4 C3_4 162.2(2) . . . . ?
N1_4 C1_4 N2_4 C13_4 174.1(3) . . . . ?
Ni1 C1_4 N2_4 C13_4 -21.6(4) . . . . ?
N1_4 C2_4 C3_4 N2_4 0.0(4) . . . . ?
C1_4 N2_4 C3_4 C2_4 1.4(4) . . . . ?
C13_4 N2_4 C3_4 C2_4 -174.9(3) . . . . ?
C1_4 N1_4 C4_4 C9_4 -93.5(4) . . . . ?
C2_4 N1_4 C4_4 C9_4 93.0(4) . . . . ?
C1_4 N1_4 C4_4 C5_4 90.7(4) . . . . ?
C2_4 N1_4 C4_4 C5_4 -82.8(4) . . . . ?
C9_4 C4_4 C5_4 C6_4 2.0(5) . . . . ?
N1_4 C4_4 C5_4 C6_4 177.7(3) . . . . ?
C9_4 C4_4 C5_4 C11_4 -178.1(3) . . . . ?
N1_4 C4_4 C5_4 C11_4 -2.4(4) . . . . ?
C4_4 C5_4 C6_4 C7_4 -0.5(5) . . . . ?
C11_4 C5_4 C6_4 C7_4 179.6(3) . . . . ?
C5_4 C6_4 C7_4 C8_4 -0.8(5) . . . . ?
C5_4 C6_4 C7_4 C12_4 -179.1(3) . . . . ?
C6_4 C7_4 C8_4 C9_4 0.6(5) . . . . ?
C12_4 C7_4 C8_4 C9_4 178.9(3) . . . . ?
C7_4 C8_4 C9_4 C4_4 0.9(5) . . . . ?
C7_4 C8_4 C9_4 C10_4 -176.9(3) . . . . ?
C5_4 C4_4 C9_4 C8_4 -2.2(5) . . . . ?
N1_4 C4_4 C9_4 C8_4 -177.8(3) . . . . ?
C5_4 C4_4 C9_4 C10_4 175.6(3) . . . . ?
N1_4 C4_4 C9_4 C10_4 -0.1(4) . . . . ?
C1_4 N2_4 C13_4 C18_4 95.8(4) . . . . ?
C3_4 N2_4 C13_4 C18_4 -88.4(4) . . . . ?
C1_4 N2_4 C13_4 C14_4 -86.6(4) . . . . ?
C3_4 N2_4 C13_4 C14_4 89.2(4) . . . . ?
C18_4 C13_4 C14_4 C15_4 -2.5(5) . . . . ?
N2_4 C13_4 C14_4 C15_4 180.0(3) . . . . ?
C18_4 C13_4 C14_4 C19_4 177.4(3) . . . . ?
N2_4 C13_4 C14_4 C19_4 -0.2(4) . . . . ?
C13_4 C14_4 C15_4 C16_4 0.9(5) . . . . ?
C19_4 C14_4 C15_4 C16_4 -179.0(3) . . . . ?
C14_4 C15_4 C16_4 C17_4 1.0(5) . . . . ?
C14_4 C15_4 C16_4 C20_4 -177.3(3) . . . . ?
C15_4 C16_4 C17_4 C18_4 -1.5(5) . . . . ?
C20_4 C16_4 C17_4 C18_4 176.8(3) . . . . ?
C14_4 C13_4 C18_4 C17_4 2.1(4) . . . . ?
N2_4 C13_4 C18_4 C17_4 179.6(3) . . . . ?
C14_4 C13_4 C18_4 C21_4 -177.4(3) . . . . ?
N2_4 C13_4 C18_4 C21_4 0.1(4) . . . . ?
C16_4 C17_4 C18_4 C13_4 0.0(5) . . . . ?
C16_4 C17_4 C18_4 C21_4 179.4(3) . . . . ?
